data_2219201
loop_
_publ_author_name
'\"Ozel G\"uven, \"Ozden'
'Tahtac\?i, Hakan'
'Coles, Simon J.'
'H\"okelek, Tuncer'

_publ_section_title
;
 1-Phenyl-2-(1<i>H</i>-1,2,4-triazol-1-yl)ethanone
;
_journal_coeditor_code XU2439
_journal_issue 8
_journal_name_full 'Acta Crystallographica Section E'
_journal_page_first o1604
_journal_paper_doi 10.1107/S1600536808023258
_journal_volume 64
_journal_year 2008
_chemical_formula_moiety 'C10 H9 N3 O'
_chemical_formula_sum 'C10 H9 N3 O'
_chemical_formula_weight 187.20
_chemical_name_systematic
;
1-Phenyl-2-(1<i>H</i>-1,2,4-triazol-1-yl)ethanone
;
_space_group_IT_number 61
_symmetry_cell_setting orthorhombic
_symmetry_space_group_name_Hall '-P 2ac 2ab'
_symmetry_space_group_name_H-M 'P b c a'
_atom_sites_solution_hydrogens geom
_atom_sites_solution_primary direct
_atom_sites_solution_secondary difmap
_audit_creation_method SHELXL97
_cell_angle_alpha 90.00
_cell_angle_beta 90.00
_cell_angle_gamma 90.00
_cell_formula_units_Z 8
_cell_length_a 9.3129(2)
_cell_length_b 8.11660(10)
_cell_length_c 24.0475(4)
_cell_measurement_reflns_used 2395
_cell_measurement_temperature 120(2)
_cell_measurement_theta_max 27.485
_cell_measurement_theta_min 2.910
_cell_volume 1817.73(5)
_computing_cell_refinement
;
DENZO (Otwinowski & Minor, 1997) and COLLECT (Nonius, 1998)
;
_computing_data_collection 'COLLECT (Nonius, 1998)'
_computing_data_reduction
;
DENZO (Otwinowski & Minor, 1997) and COLLECT (Nonius, 1998)
;
_computing_molecular_graphics
;
ORTEP-3 for Windows (Farrugia, 1997) and PLATON (Spek, 2003)
;
_computing_publication_material 'WinGX (Farrugia, 1999) and PLATON (Spek, 2003)'
_computing_structure_refinement 'SHELXL97 (Sheldrick, 2008)'
_computing_structure_solution 'SHELXS97 (Sheldrick, 2008)'
_diffrn_ambient_temperature 120(2)
_diffrn_detector_area_resol_mean 9.091
_diffrn_measured_fraction_theta_full 0.998
_diffrn_measured_fraction_theta_max 0.998
_diffrn_measurement_device_type 'Bruker Nonius KappaCCD'
_diffrn_measurement_method '\f and \w scans'
_diffrn_radiation_monochromator graphite
_diffrn_radiation_source 'fine-focus sealed tube'
_diffrn_radiation_type MoK\a
_diffrn_radiation_wavelength 0.71073
_diffrn_reflns_av_R_equivalents 0.0521
_diffrn_reflns_av_sigmaI/netI 0.0372
_diffrn_reflns_limit_h_max 12
_diffrn_reflns_limit_h_min -12
_diffrn_reflns_limit_k_max 9
_diffrn_reflns_limit_k_min -10
_diffrn_reflns_limit_l_max 31
_diffrn_reflns_limit_l_min -31
_diffrn_reflns_number 16799
_diffrn_reflns_theta_full 27.48
_diffrn_reflns_theta_max 27.48
_diffrn_reflns_theta_min 3.39
_diffrn_standards_interval_count 0
_diffrn_standards_interval_time 0
_diffrn_standards_number 0
_exptl_absorpt_coefficient_mu 0.093
_exptl_absorpt_correction_T_max 0.972
_exptl_absorpt_correction_T_min 0.968
_exptl_absorpt_correction_type multi-scan
_exptl_absorpt_process_details '(SADABS; Sheldrick, 2007)'
_exptl_crystal_colour colourless
_exptl_crystal_density_diffrn 1.368
_exptl_crystal_density_method 'not measured'
_exptl_crystal_description shard
_exptl_crystal_F_000 784
_exptl_crystal_size_max 0.35
_exptl_crystal_size_mid 0.2
_exptl_crystal_size_min 0.2
_refine_diff_density_max 0.562
_refine_diff_density_min -0.546
_refine_ls_extinction_coef 0.141(11)
_refine_ls_extinction_expression Fc^*^=kFc[1+0.001xFc^2^\l^3^/sin(2\q)]^-1/4^
_refine_ls_extinction_method 'SHELXL97 (Sheldrick, 2008)'
_refine_ls_goodness_of_fit_ref 1.173
_refine_ls_hydrogen_treatment refall
_refine_ls_matrix_type full
_refine_ls_number_parameters 164
_refine_ls_number_reflns 2077
_refine_ls_number_restraints 0
_refine_ls_restrained_S_all 1.173
_refine_ls_R_factor_all 0.0697
_refine_ls_R_factor_gt 0.0601
_refine_ls_shift/su_max 0.000
_refine_ls_shift/su_mean 0.000
_refine_ls_structure_factor_coef Fsqd
_refine_ls_weighting_details 'calc w = 1/[\s^2^(Fo^2^)+(0.0862P)^2^+0.1878P] where P=(Fo^2^+2Fc^2^)/3'
_refine_ls_weighting_scheme calc
_refine_ls_wR_factor_gt 0.1356
_refine_ls_wR_factor_ref 0.1449
_reflns_number_gt 1736
_reflns_number_total 2077
_reflns_threshold_expression I>2\s(I)
_cod_data_source_file xu2439.cif
_cod_data_source_block I
_cod_database_code 2219201
_cod_database_fobs_code 2219201

loop_
_symmetry_equiv_pos_as_xyz
'x, y, z'
'-x+1/2, -y, z+1/2'
'-x, y+1/2, -z+1/2'
'x+1/2, -y+1/2, -z'
'-x, -y, -z'
'x-1/2, y, -z-1/2'
'x, -y-1/2, z-1/2'
'-x-1/2, y-1/2, z'

loop_
_atom_site_type_symbol
_atom_site_label
_atom_site_fract_x
_atom_site_fract_y
_atom_site_fract_z
_atom_site_U_iso_or_equiv
_atom_site_adp_type
_atom_site_calc_flag
_atom_site_occupancy
O O 0.27304(10) 0.10771(12) 0.46535(4) 0.0301(3) Uani d 1
N N1 0.08642(12) 0.25265(13) 0.53706(5) 0.0237(3) Uani d 1
N N2 0.04051(14) 0.12395(15) 0.56849(5) 0.0306(4) Uani d 1
N N3 0.15796(13) 0.31174(16) 0.62134(5) 0.0302(3) Uani d 1
C C1 0.08629(16) 0.16652(19) 0.61863(6) 0.0302(4) Uani d 1
H H1 0.0645(19) 0.097(2) 0.6520(7) 0.037(4) Uiso d 1
C C2 0.15570(14) 0.36160(18) 0.56884(6) 0.0256(3) Uani d 1
H H2 0.1995(17) 0.460(2) 0.5535(6) 0.030(4) Uiso d 1
C C3 0.05623(16) 0.25908(17) 0.47805(5) 0.0241(3) Uani d 1
H H31 -0.0374(19) 0.210(2) 0.4711(6) 0.032(4) Uiso d 1
H H32 0.0550(18) 0.373(2) 0.4655(7) 0.035(4) Uiso d 1
C C4 0.16946(13) 0.17185(16) 0.44337(5) 0.0229(3) Uani d 1
C C5 0.14815(14) 0.17126(16) 0.38202(5) 0.0231(3) Uani d 1
C C6 0.25102(16) 0.09475(17) 0.34846(6) 0.0284(4) Uani d 1
H H6 0.3339(19) 0.048(2) 0.3658(7) 0.038(5) Uiso d 1
C C7 0.23147(18) 0.08608(18) 0.29144(6) 0.0333(4) Uani d 1
H H7 0.3021(18) 0.033(2) 0.2690(7) 0.035(4) Uiso d 1
C C8 0.11013(19) 0.15544(19) 0.26698(6) 0.0352(4) Uani d 1
H H8 0.0997(19) 0.151(2) 0.2269(9) 0.046(5) Uiso d 1
C C9 0.00879(18) 0.23382(18) 0.29988(6) 0.0320(4) Uani d 1
H H9 -0.0794(18) 0.281(2) 0.2837(7) 0.036(4) Uiso d 1
C C10 0.02666(15) 0.24132(16) 0.35721(6) 0.0263(4) Uani d 1
H H10 -0.0483(18) 0.296(2) 0.3812(6) 0.031(4) Uiso d 1

loop_
_atom_site_aniso_label
_atom_site_aniso_U_11
_atom_site_aniso_U_22
_atom_site_aniso_U_33
_atom_site_aniso_U_12
_atom_site_aniso_U_13
_atom_site_aniso_U_23
O 0.0267(5) 0.0372(6) 0.0263(5) 0.0052(4) -0.0022(4) 0.0031(4)
N1 0.0264(6) 0.0252(6) 0.0194(6) -0.0012(4) 0.0005(4) 0.0005(4)
N2 0.0414(7) 0.0283(6) 0.0221(6) -0.0054(5) 0.0016(5) 0.0028(5)
N3 0.0340(7) 0.0349(7) 0.0216(6) -0.0024(5) -0.0009(5) -0.0004(5)
C1 0.0385(8) 0.0312(8) 0.0208(7) -0.0012(6) 0.0023(6) 0.0016(5)
C2 0.0252(7) 0.0295(7) 0.0222(7) -0.0023(5) 0.0005(5) -0.0006(5)
C3 0.0259(7) 0.0272(7) 0.0191(6) 0.0006(5) -0.0022(5) -0.0005(5)
C4 0.0226(6) 0.0226(6) 0.0235(7) -0.0033(5) 0.0000(5) 0.0016(5)
C5 0.0261(7) 0.0221(7) 0.0211(7) -0.0030(5) 0.0002(5) 0.0020(5)
C6 0.0323(7) 0.0271(7) 0.0259(7) 0.0009(6) 0.0039(6) 0.0032(5)
C7 0.0434(9) 0.0311(7) 0.0256(7) -0.0007(7) 0.0100(6) -0.0008(6)
C8 0.0538(10) 0.0320(8) 0.0196(7) -0.0073(7) 0.0006(6) 0.0016(6)
C9 0.0397(8) 0.0306(7) 0.0258(7) -0.0030(6) -0.0079(6) 0.0031(5)
C10 0.0279(7) 0.0268(7) 0.0242(7) -0.0008(5) -0.0018(5) -0.0006(5)

loop_
_atom_type_symbol
_atom_type_description
_atom_type_scat_dispersion_real
_atom_type_scat_dispersion_imag
_atom_type_scat_source
C C 0.0033 0.0016 'International Tables Vol C Tables 4.2.6.8 and 6.1.1.4'
H H 0.0000 0.0000 'International Tables Vol C Tables 4.2.6.8 and 6.1.1.4'
N N 0.0061 0.0033 'International Tables Vol C Tables 4.2.6.8 and 6.1.1.4'
O O 0.0106 0.0060 'International Tables Vol C Tables 4.2.6.8 and 6.1.1.4'

loop_
_geom_angle_atom_site_label_1
_geom_angle_atom_site_label_2
_geom_angle_atom_site_label_3
_geom_angle
C2 N1 N2 110.05(11)
C2 N1 C3 129.14(12)
N2 N1 C3 120.80(11)
C1 N2 N1 101.81(11)
C2 N3 C1 102.23(11)
N2 C1 N3 115.39(12)
N2 C1 H1 121.1(10)
N3 C1 H1 123.4(10)
N3 C2 N1 110.53(13)
N3 C2 H2 127.4(9)
N1 C2 H2 122.1(9)
N1 C3 C4 112.73(11)
N1 C3 H31 109.1(9)
C4 C3 H31 109.5(10)
N1 C3 H32 109.9(10)
C4 C3 H32 106.3(10)
H31 C3 H32 109.2(14)
O C4 C5 122.34(12)
O C4 C3 120.73(12)
C5 C4 C3 116.93(11)
C6 C5 C10 119.22(13)
C6 C5 C4 118.82(12)
C10 C5 C4 121.93(12)
C7 C6 C5 120.26(14)
C7 C6 H6 121.1(10)
C5 C6 H6 118.6(10)
C6 C7 C8 120.28(14)
C6 C7 H7 119.5(10)
C8 C7 H7 120.2(10)
C9 C8 C7 119.79(13)
C9 C8 H8 121.0(11)
C7 C8 H8 119.2(11)
C8 C9 C10 120.31(14)
C8 C9 H9 121.3(10)
C10 C9 H9 118.3(10)
C9 C10 C5 120.11(13)
C9 C10 H10 120.4(9)
C5 C10 H10 119.5(9)

loop_
_geom_bond_atom_site_label_1
_geom_bond_atom_site_label_2
_geom_bond_distance
O C4 1.2170(16)
N1 N2 1.3585(16)
N1 C2 1.3351(18)
N1 C3 1.4476(16)
N2 C1 1.3247(18)
N3 C1 1.356(2)
N3 C2 1.3258(18)
C1 H1 1.001(17)
C2 H2 0.972(17)
C3 H31 0.974(18)
C3 H32 0.973(17)
C4 C3 1.5195(18)
C4 C5 1.4884(17)
C5 C6 1.398(2)
C5 C10 1.3998(19)
C6 H6 0.956(18)
C7 C6 1.3851(19)
C7 H7 0.954(18)
C8 C7 1.393(2)
C8 C9 1.386(2)
C8 H8 0.97(2)
C9 H9 0.987(18)
C10 C9 1.390(2)
C10 H10 1.007(17)

loop_
_geom_hbond_atom_site_label_D
_geom_hbond_atom_site_label_H
_geom_hbond_atom_site_label_A
_geom_hbond_site_symmetry_A
_geom_hbond_distance_DH
_geom_hbond_distance_HA
_geom_hbond_distance_DA
_geom_hbond_angle_DHA
_geom_hbond_publ_flag
C2 H2 O 8_665 0.970(16) 2.449(15) 3.2595(17) 140.9(12) yes
C3 H32 O 8_665 0.973(16) 2.489(16) 3.2601(17) 136.1(13) yes
C8 H8 N3 7_565 0.97(2) 2.61(2) 3.5405(19) 160.2(14) yes
C1 H1 Cg2 5_655 1.001(17) 2.840(18) 3.620(2) 135.20(13) yes
C2 H2 Cg1 8_765 0.972(17) 3.013(16) 3.829(2) 142.42(12) yes

loop_
_geom_torsion_atom_site_label_1
_geom_torsion_atom_site_label_2
_geom_torsion_atom_site_label_3
_geom_torsion_atom_site_label_4
_geom_torsion
C2 N1 N2 C1 0.33(15)
C3 N1 N2 C1 -178.72(12)
N2 N1 C2 N3 -0.35(16)
C3 N1 C2 N3 178.60(12)
C2 N1 C3 C4 93.49(16)
N2 N1 C3 C4 -87.66(15)
N1 N2 C1 N3 -0.21(17)
C2 N3 C1 N2 0.01(17)
C1 N3 C2 N1 0.20(15)
O C4 C3 N1 -0.91(18)
C5 C4 C3 N1 179.92(11)
O C4 C5 C6 -0.21(19)
C3 C4 C5 C6 178.95(12)
O C4 C5 C10 178.18(12)
C3 C4 C5 C10 -2.67(18)
C10 C5 C6 C7 -1.1(2)
C4 C5 C6 C7 177.33(12)
C6 C5 C10 C9 0.3(2)
C4 C5 C10 C9 -178.08(12)
C8 C7 C6 C5 0.9(2)
C9 C8 C7 C6 0.2(2)
C7 C8 C9 C10 -1.0(2)
C5 C10 C9 C8 0.7(2)

loop_
_cod_related_entry_id
_cod_related_entry_database
_cod_related_entry_code
1 ChemSpider 2045470
